data_7013022
loop_
_publ_author_name
'Cronje, Stephanie'
'Raubenheimer, Helgard G.'
'Spies, Hendrik S. C.'
'Esterhuysen, Catharine'
'Schmidbaur, Hubert'
'Schier, Annette'
'Kruger, Gert J.'

_publ_section_title
;
 Synthesis and characterisation of N-coordinated pentafluorophenyl
 gold(i) thiazole-derived complexes and an unusual self-assembly to
 form a tetrameric gold(i) complexElectronic supplementary information
 (ESI) available: Characterisation data for 1. See
 http://www.rsc.org/suppdata/dt/b3/b303625a/
;
_journal_issue 14
_journal_name_full 'Dalton Transactions'
_journal_page_first 2859
_journal_paper_doi 10.1039/b303625a
_journal_year 2003
_chemical_formula_moiety '2(C16 H16 Au4 N4 S8)'
_chemical_formula_sum 'C16 H16 Au4 N4 S8'
_chemical_formula_weight 1308.67
_chemical_name_common tetrakis((mu4-methyl-3H-thiazole-2-thionate-kappaN,S)gold(i))
_chemical_name_systematic
;
tetrakis[(\m4-methyl-3H-thiazole-2-thionate-\kN,S)gold(I)]

;
_chemical_temperature_decomposition 401.15
_space_group_IT_number 2
_symmetry_cell_setting triclinic
_symmetry_space_group_name_Hall '-P 1'
_symmetry_space_group_name_H-M 'P -1'
_atom_sites_solution_hydrogens geom
_atom_sites_solution_primary direct
_atom_sites_solution_secondary difmap
_audit_creation_method SHELXL-97
_cell_angle_alpha 88.2480(10)
_cell_angle_beta 89.3080(10)
_cell_angle_gamma 81.5490(10)
_cell_formula_units_Z 4
_cell_length_a 11.6203(2)
_cell_length_b 14.5242(2)
_cell_length_c 16.0147(2)
_cell_measurement_reflns_used 10945
_cell_measurement_temperature 173(2)
_cell_measurement_theta_max 27.48
_cell_measurement_theta_min 1.2
_cell_volume 2672.21(7)
_computing_cell_refinement 'DENZO-SMN (Otwinowski & Minor, 1997)'
_computing_data_collection 'COLLECT (Nonius, 1998)'
_computing_data_reduction 'DENZO-SMN (Otwinowski & Minor, 1997)'
_computing_molecular_graphics 'ORTEP-III for Windows (Farrugia,1997)'
_computing_publication_material 'WINGX (Farrugia, 1999)'
_computing_structure_refinement 'SHELXL-97 (Sheldrick, 1997)'
_computing_structure_solution 'SHELXS-97 (Sheldrick, 1990)'
_diffrn_ambient_temperature 173(2)
_diffrn_measured_fraction_theta_full 0.999
_diffrn_measured_fraction_theta_max 0.999
_diffrn_measurement_device_type 'Nonius Kappa CCD'
_diffrn_measurement_method '\f and \w scans to fill Ewald sphere'
_diffrn_radiation_monochromator graphite
_diffrn_radiation_source 'fine-focus sealed tube'
_diffrn_radiation_type MoK\a
_diffrn_radiation_wavelength 0.71073
_diffrn_reflns_av_R_equivalents 0.0449
_diffrn_reflns_av_sigmaI/netI 0.0594
_diffrn_reflns_limit_h_max 13
_diffrn_reflns_limit_h_min -13
_diffrn_reflns_limit_k_max 17
_diffrn_reflns_limit_k_min -17
_diffrn_reflns_limit_l_max 19
_diffrn_reflns_limit_l_min -18
_diffrn_reflns_number 15382
_diffrn_reflns_theta_full 25.00
_diffrn_reflns_theta_max 25.00
_diffrn_reflns_theta_min 1.77
_exptl_absorpt_coefficient_mu 22.532
_exptl_absorpt_correction_T_max 0.043
_exptl_absorpt_correction_T_min 0.002
_exptl_absorpt_correction_type empirical
_exptl_absorpt_process_details 'Scalepack (Otwinowski & Minor, 1997)'
_exptl_crystal_colour yellow
_exptl_crystal_density_diffrn 3.253
_exptl_crystal_density_method 'not measured'
_exptl_crystal_description plate
_exptl_crystal_F_000 2336
_exptl_crystal_size_max 0.31
_exptl_crystal_size_mid 0.25
_exptl_crystal_size_min 0.14
_refine_diff_density_max 4.481
_refine_diff_density_min -3.515
_refine_diff_density_rms 0.377
_refine_ls_extinction_method none
_refine_ls_goodness_of_fit_ref 1.040
_refine_ls_hydrogen_treatment constr
_refine_ls_matrix_type full
_refine_ls_number_parameters 586
_refine_ls_number_reflns 9408
_refine_ls_number_restraints 0
_refine_ls_restrained_S_all 1.040
_refine_ls_R_factor_all 0.0704
_refine_ls_R_factor_gt 0.0526
_refine_ls_shift/su_max 0.003
_refine_ls_shift/su_mean 0.000
_refine_ls_structure_factor_coef Fsqd
_refine_ls_weighting_details 'calc w=1/[\s^2^(Fo^2^)+(0.0973P)^2^+8.1687P] where P=(Fo^2^+2Fc^2^)/3'
_refine_ls_weighting_scheme calc
_refine_ls_wR_factor_gt 0.1419
_refine_ls_wR_factor_ref 0.1518
_reflns_number_gt 7405
_reflns_number_total 9408
_reflns_threshold_expression >2sigma(I)
_cod_data_source_file b303625a.txt
_cod_data_source_block 6
_cod_depositor_comments
;
The following automatic conversions were performed:

'_chemical_melting_point' tag was changed to
'_chemical_temperature_decomposition' since the value had been given
as '128\% decomposed'. The value '128\% decomposed' was changed to
'401.15' - it was converted from degrees Celsius(C) to Kelvins(K).

Automatic conversion script
Id: cif_fix_values 1569 2011-02-09 13:29:24Z adriana 
;
_cod_database_code 7013022

loop_
_symmetry_equiv_pos_as_xyz
'x, y, z'
'-x, -y, -z'

loop_
_atom_site_label
_atom_site_type_symbol
_atom_site_fract_x
_atom_site_fract_y
_atom_site_fract_z
_atom_site_U_iso_or_equiv
_atom_site_adp_type
_atom_site_occupancy
_atom_site_symmetry_multiplicity
_atom_site_calc_flag
_atom_site_refinement_flags
_atom_site_disorder_assembly
_atom_site_disorder_group
C111 C 0.1797(13) 1.1619(10) -0.0253(9) 0.032(3) Uani 1 1 d . . .
C113 C 0.1288(15) 1.3146(12) -0.0596(11) 0.044(4) Uani 1 1 d . . .
C112 C 0.0593(17) 1.2777(13) -0.1122(12) 0.059(6) Uani 1 1 d . . .
H112 H 0.0077 1.3133 -0.1505 0.070 Uiso 1 1 calc R . .
C114 C 0.1405(16) 1.4142(10) -0.0510(11) 0.045(4) Uani 1 1 d . . .
H11A H 0.1111 1.4494 -0.1014 0.067 Uiso 1 1 calc R . .
H11B H 0.2226 1.4202 -0.0435 0.067 Uiso 1 1 calc R . .
H11C H 0.0955 1.4387 -0.0023 0.067 Uiso 1 1 calc R . .
C121 C 0.3907(15) 1.0889(11) 0.3197(13) 0.049(5) Uani 1 1 d . . .
C123 C 0.5557(15) 1.0742(13) 0.2454(12) 0.053(5) Uani 1 1 d . . .
C122 C 0.5999(17) 1.0660(15) 0.3220(15) 0.068(6) Uani 1 1 d . . .
H122 H 0.6808 1.0558 0.3340 0.082 Uiso 1 1 calc R . .
C124 C 0.6263(17) 1.0682(16) 0.1667(14) 0.073(7) Uani 1 1 d . . .
H12A H 0.7067 1.0412 0.1794 0.110 Uiso 1 1 calc R . .
H12B H 0.6251 1.1308 0.1416 0.110 Uiso 1 1 calc R . .
H12C H 0.5935 1.0289 0.1274 0.110 Uiso 1 1 calc R . .
C131 C -0.0137(14) 1.3207(11) 0.1442(10) 0.037(4) Uani 1 1 d . . .
C133 C -0.0598(16) 1.1757(12) 0.1195(11) 0.048(5) Uani 1 1 d . . .
C132 C -0.1463(15) 1.2308(13) 0.0750(12) 0.050(5) Uani 1 1 d . . .
H132 H -0.2053 1.2075 0.0449 0.060 Uiso 1 1 calc R . .
C134 C -0.041(2) 1.0725(13) 0.1290(16) 0.079(7) Uani 1 1 d . . .
H13A H -0.1021 1.0471 0.1000 0.119 Uiso 1 1 calc R . .
H13B H -0.0422 1.0546 0.1885 0.119 Uiso 1 1 calc R . .
H13C H 0.0352 1.0478 0.1050 0.119 Uiso 1 1 calc R . .
C141 C 0.4972(14) 1.3211(11) 0.2093(9) 0.036(4) Uani 1 1 d . . .
C143 C 0.4314(18) 1.3296(12) 0.3434(12) 0.052(5) Uani 1 1 d . . .
C142 C 0.549(2) 1.3187(16) 0.3565(14) 0.079(7) Uani 1 1 d . . .
H142 H 0.5840 1.3151 0.4101 0.095 Uiso 1 1 calc R . .
C144 C 0.3387(18) 1.3425(18) 0.4088(15) 0.082(8) Uani 1 1 d . . .
H14A H 0.3693 1.3135 0.4616 0.123 Uiso 1 1 calc R . .
H14B H 0.2723 1.3133 0.3916 0.123 Uiso 1 1 calc R . .
H14C H 0.3136 1.4092 0.4164 0.123 Uiso 1 1 calc R . .
C211 C -0.0008(15) 0.6836(11) 0.3713(10) 0.042(4) Uani 1 1 d . . .
C213 C -0.0507(15) 0.8387(12) 0.3918(11) 0.045(4) Uani 1 1 d . . .
C212 C -0.1190(15) 0.7993(15) 0.4491(13) 0.060(5) Uani 1 1 d . . .
H212 H -0.1711 0.8351 0.4859 0.072 Uiso 1 1 calc R . .
C214 C -0.043(2) 0.9397(13) 0.3743(18) 0.086(8) Uani 1 1 d . . .
H21A H -0.1009 0.9646 0.3322 0.129 Uiso 1 1 calc R . .
H21B H 0.0349 0.9462 0.3534 0.129 Uiso 1 1 calc R . .
H21C H -0.0586 0.9742 0.4258 0.129 Uiso 1 1 calc R . .
C241 C 0.3827(15) 0.8349(10) 0.1790(12) 0.043(4) Uani 1 1 d . . .
C243 C 0.5510(15) 0.8218(12) 0.2517(15) 0.059(6) Uani 1 1 d . . .
C242 C 0.5947(18) 0.8246(17) 0.1749(14) 0.075(7) Uani 1 1 d . . .
H242 H 0.6754 0.8207 0.1625 0.090 Uiso 1 1 calc R . .
C244 C 0.6175(19) 0.8113(19) 0.3369(17) 0.092(9) Uani 1 1 d . . .
H24A H 0.6059 0.7525 0.3651 0.139 Uiso 1 1 calc R . .
H24B H 0.5875 0.8634 0.3724 0.139 Uiso 1 1 calc R . .
H24C H 0.7007 0.8115 0.3264 0.139 Uiso 1 1 calc R . .
C231 C 0.1914(14) 0.7939(11) 0.5301(10) 0.039(4) Uani 1 1 d . . .
C232 C 0.0912(16) 0.6981(13) 0.6255(11) 0.053(5) Uani 1 1 d . . .
H232 H 0.0460 0.6719 0.6672 0.064 Uiso 1 1 calc R . .
C233 C 0.1560(16) 0.6469(12) 0.5700(11) 0.048(4) Uani 1 1 d . . .
C234 C 0.1739(18) 0.5460(12) 0.5621(14) 0.062(6) Uani 1 1 d . . .
H23A H 0.1244 0.5182 0.6026 0.094 Uiso 1 1 calc R . .
H23B H 0.2557 0.5214 0.5728 0.094 Uiso 1 1 calc R . .
H23C H 0.1537 0.5307 0.5054 0.094 Uiso 1 1 calc R . .
C221 C 0.4972(15) 0.5790(11) 0.2719(10) 0.040(4) Uani 1 1 d . . .
C222 C 0.534(2) 0.5725(15) 0.1234(13) 0.069(6) Uani 1 1 d . . .
H222 H 0.5635 0.5694 0.0679 0.083 Uiso 1 1 calc R . .
C223 C 0.4191(15) 0.5792(11) 0.1433(12) 0.045(4) Uani 1 1 d . . .
C224 C 0.3269(18) 0.5821(14) 0.0831(11) 0.059(5) Uani 1 1 d . . .
H22A H 0.3435 0.6207 0.0344 0.089 Uiso 1 1 calc R . .
H22B H 0.2529 0.6088 0.1086 0.089 Uiso 1 1 calc R . .
H22C H 0.3219 0.5188 0.0655 0.089 Uiso 1 1 calc R . .
Au11 Au 0.34024(5) 1.08631(4) 0.13542(4) 0.03537(17) Uani 1 1 d . . .
Au12 Au 0.13928(5) 1.16928(4) 0.24051(4) 0.03636(17) Uani 1 1 d . . .
Au13 Au 0.23435(5) 1.35695(4) 0.21902(4) 0.03502(17) Uani 1 1 d . . .
Au14 Au 0.33557(5) 1.27871(4) 0.05770(4) 0.03349(17) Uani 1 1 d . . .
Au21 Au 0.23536(5) 0.58936(4) 0.27913(4) 0.03772(17) Uani 1 1 d . . .
Au24 Au 0.13888(6) 0.79791(5) 0.25935(4) 0.03982(18) Uani 1 1 d . . .
Au23 Au 0.33438(6) 0.84173(5) 0.36302(4) 0.03917(18) Uani 1 1 d . . .
Au22 Au 0.34310(5) 0.64709(4) 0.43492(4) 0.03780(17) Uani 1 1 d . . .
N11 N 0.1985(12) 1.2464(8) -0.0114(8) 0.037(3) Uani 1 1 d . . .
N13 N 0.0130(11) 1.2295(9) 0.1577(8) 0.035(3) Uani 1 1 d . . .
N14 N 0.4046(11) 1.3312(9) 0.2583(8) 0.037(3) Uani 1 1 d . . .
N21 N 0.0214(11) 0.7682(9) 0.3470(8) 0.037(3) Uani 1 1 d . . .
N24 N 0.4287(12) 0.8281(8) 0.2548(8) 0.040(3) Uani 1 1 d . . .
N23 N 0.2121(10) 0.7055(9) 0.5154(8) 0.035(3) Uani 1 1 d . . .
N22 N 0.3974(11) 0.5842(9) 0.2265(9) 0.039(3) Uani 1 1 d . . .
N12 N 0.4364(13) 1.0844(9) 0.2437(8) 0.040(3) Uani 1 1 d . . .
S111 S 0.2471(5) 1.0582(3) 0.0179(3) 0.0506(12) Uani 1 1 d . . .
S112 S 0.0752(5) 1.1595(3) -0.1013(3) 0.0576(13) Uani 1 1 d . . .
S121 S 0.2440(4) 1.0977(3) 0.3480(3) 0.0496(11) Uani 1 1 d . . .
S122 S 0.4910(5) 1.0763(4) 0.3966(3) 0.0664(15) Uani 1 1 d . . .
S131 S 0.0484(4) 1.4096(3) 0.1833(3) 0.0420(10) Uani 1 1 d . . .
S132 S -0.1336(5) 1.3464(4) 0.0809(4) 0.0641(15) Uani 1 1 d . . .
S141 S 0.5042(4) 1.3190(3) 0.1027(3) 0.0473(11) Uani 1 1 d . . .
S142 S 0.6251(4) 1.3122(4) 0.2639(4) 0.0651(15) Uani 1 1 d . . .
S211 S 0.0567(4) 0.5781(3) 0.3304(3) 0.0536(12) Uani 1 1 d . . .
S212 S -0.1035(4) 0.6859(4) 0.4487(3) 0.0619(13) Uani 1 1 d . . .
S241 S 0.2410(5) 0.8437(4) 0.1482(3) 0.0564(13) Uani 1 1 d . . .
S242 S 0.4867(5) 0.8364(4) 0.0997(3) 0.0706(16) Uani 1 1 d . . .
S231 S 0.2409(5) 0.8868(3) 0.4831(3) 0.0529(12) Uani 1 1 d . . .
S232 S 0.0960(4) 0.8148(3) 0.6153(3) 0.0525(12) Uani 1 1 d . . .
S221 S 0.5115(4) 0.5761(4) 0.3793(3) 0.0570(13) Uani 1 1 d . . .
S222 S 0.6179(4) 0.5702(4) 0.2089(4) 0.0670(15) Uani 1 1 d . . .

loop_
_atom_site_aniso_label
_atom_site_aniso_U_11
_atom_site_aniso_U_22
_atom_site_aniso_U_33
_atom_site_aniso_U_23
_atom_site_aniso_U_13
_atom_site_aniso_U_12
C111 0.040(9) 0.038(8) 0.019(8) -0.007(6) 0.008(6) -0.010(7)
C113 0.039(9) 0.049(10) 0.041(11) 0.005(8) -0.006(8) 0.004(8)
C112 0.067(13) 0.055(11) 0.050(12) -0.008(9) -0.026(10) 0.010(10)
C114 0.062(12) 0.023(8) 0.046(11) -0.008(7) -0.012(9) 0.006(7)
C121 0.043(10) 0.033(9) 0.072(15) 0.008(9) -0.026(10) -0.004(8)
C123 0.035(10) 0.060(12) 0.055(13) 0.002(9) -0.007(9) 0.019(9)
C122 0.039(11) 0.077(14) 0.083(17) 0.006(12) -0.014(11) 0.005(10)
C124 0.043(12) 0.091(16) 0.076(16) 0.001(12) 0.028(11) 0.018(11)
C131 0.038(9) 0.039(9) 0.030(9) -0.003(7) -0.009(7) 0.002(7)
C133 0.056(11) 0.055(11) 0.039(11) -0.004(8) -0.003(9) -0.023(9)
C132 0.035(9) 0.064(12) 0.054(12) 0.003(9) -0.003(8) -0.017(9)
C134 0.103(19) 0.051(12) 0.094(18) 0.007(11) -0.009(15) -0.045(13)
C141 0.049(10) 0.046(9) 0.016(8) -0.006(7) -0.001(7) -0.011(8)
C143 0.076(14) 0.041(10) 0.042(11) 0.011(8) -0.026(10) -0.013(9)
C142 0.090(17) 0.100(17) 0.045(13) -0.005(12) -0.048(13) 0.000(14)
C144 0.046(12) 0.12(2) 0.079(18) 0.039(15) -0.001(12) -0.020(13)
C211 0.053(10) 0.047(10) 0.032(9) -0.017(7) 0.005(8) -0.026(8)
C213 0.041(10) 0.047(10) 0.043(11) -0.007(8) -0.007(8) 0.005(8)
C212 0.027(9) 0.085(15) 0.066(14) -0.027(11) 0.011(9) -0.002(9)
C214 0.078(16) 0.040(11) 0.14(2) -0.026(13) -0.010(16) 0.008(11)
C241 0.049(10) 0.022(8) 0.058(12) -0.001(7) 0.029(9) -0.008(7)
C243 0.035(10) 0.042(10) 0.103(18) -0.012(10) 0.016(11) -0.019(8)
C242 0.046(12) 0.110(19) 0.069(16) -0.007(13) 0.040(11) -0.016(12)
C244 0.050(13) 0.12(2) 0.10(2) 0.035(17) 0.009(13) -0.012(14)
C231 0.037(9) 0.040(9) 0.039(10) -0.010(7) 0.007(7) -0.001(7)
C232 0.052(11) 0.071(13) 0.037(11) -0.012(9) 0.027(9) -0.009(10)
C233 0.054(11) 0.047(10) 0.043(11) -0.002(8) 0.005(9) -0.009(9)
C234 0.070(14) 0.043(11) 0.073(15) 0.013(10) 0.025(11) -0.011(10)
C221 0.048(10) 0.042(9) 0.028(9) -0.017(7) 0.015(8) -0.002(8)
C222 0.092(17) 0.071(14) 0.044(12) -0.008(10) 0.009(12) -0.014(12)
C223 0.047(10) 0.039(9) 0.052(12) -0.012(8) 0.019(9) -0.012(8)
C224 0.079(14) 0.077(14) 0.025(10) 0.021(9) 0.007(9) -0.025(11)
Au11 0.0413(4) 0.0358(3) 0.0273(3) 0.0000(2) 0.0035(3) -0.0007(3)
Au12 0.0342(3) 0.0379(3) 0.0358(4) 0.0001(3) 0.0067(3) -0.0019(3)
Au13 0.0357(3) 0.0407(3) 0.0298(4) -0.0019(3) -0.0018(3) -0.0089(3)
Au14 0.0381(3) 0.0367(3) 0.0263(3) -0.0030(2) -0.0012(3) -0.0070(3)
Au21 0.0369(3) 0.0427(4) 0.0333(4) -0.0074(3) 0.0088(3) -0.0043(3)
Au24 0.0389(4) 0.0460(4) 0.0357(4) -0.0028(3) 0.0025(3) -0.0100(3)
Au23 0.0442(4) 0.0479(4) 0.0276(4) -0.0013(3) 0.0074(3) -0.0146(3)
Au22 0.0380(4) 0.0471(4) 0.0279(4) -0.0074(3) 0.0073(3) -0.0042(3)
N11 0.053(8) 0.034(7) 0.029(7) 0.000(6) 0.004(6) -0.020(6)
N13 0.031(7) 0.046(8) 0.028(7) -0.010(6) 0.001(6) -0.002(6)
N14 0.041(8) 0.048(8) 0.024(7) -0.007(6) -0.008(6) -0.011(6)
N21 0.030(7) 0.050(8) 0.033(8) -0.011(6) 0.003(6) -0.009(6)
N24 0.055(9) 0.033(7) 0.031(8) 0.009(6) 0.020(7) -0.009(6)
N23 0.026(6) 0.051(8) 0.029(7) -0.011(6) 0.015(5) -0.005(6)
N22 0.036(7) 0.033(7) 0.046(9) -0.010(6) 0.020(6) 0.004(6)
N12 0.058(9) 0.038(7) 0.021(7) 0.003(6) 0.004(6) 0.001(6)
S111 0.074(3) 0.036(2) 0.042(3) -0.0036(19) -0.010(2) -0.007(2)
S112 0.060(3) 0.054(3) 0.062(3) -0.010(2) -0.024(3) -0.014(2)
S121 0.053(3) 0.058(3) 0.034(3) 0.013(2) 0.010(2) 0.004(2)
S122 0.066(3) 0.089(4) 0.039(3) -0.002(3) -0.015(3) 0.006(3)
S131 0.043(2) 0.034(2) 0.049(3) -0.0061(18) -0.008(2) -0.0025(18)
S132 0.054(3) 0.058(3) 0.082(4) 0.013(3) -0.034(3) -0.012(2)
S141 0.040(2) 0.065(3) 0.039(3) -0.003(2) 0.0048(19) -0.018(2)
S142 0.041(3) 0.092(4) 0.062(4) -0.013(3) -0.014(2) -0.006(3)
S211 0.044(3) 0.054(3) 0.066(3) -0.019(2) 0.025(2) -0.015(2)
S212 0.052(3) 0.074(3) 0.059(3) -0.006(3) 0.028(2) -0.009(3)
S241 0.071(3) 0.067(3) 0.033(3) 0.010(2) 0.001(2) -0.021(3)
S242 0.081(4) 0.084(4) 0.047(3) 0.001(3) 0.039(3) -0.017(3)
S231 0.073(3) 0.050(3) 0.038(3) -0.009(2) 0.022(2) -0.018(2)
S232 0.064(3) 0.053(3) 0.037(3) -0.008(2) 0.028(2) 0.001(2)
S221 0.040(2) 0.086(4) 0.040(3) -0.014(2) 0.004(2) 0.009(2)
S222 0.047(3) 0.092(4) 0.062(4) -0.014(3) 0.022(2) -0.009(3)

loop_
_atom_type_symbol
_atom_type_description
_atom_type_scat_dispersion_real
_atom_type_scat_dispersion_imag
_atom_type_scat_source
C C 0.0033 0.0016 'International Tables Vol C Tables 4.2.6.8 and 6.1.1.4'
H H 0.0000 0.0000 'International Tables Vol C Tables 4.2.6.8 and 6.1.1.4'
Au Au -2.0133 8.8022 'International Tables Vol C Tables 4.2.6.8 and 6.1.1.4'
N N 0.0061 0.0033 'International Tables Vol C Tables 4.2.6.8 and 6.1.1.4'
S S 0.1246 0.1234 'International Tables Vol C Tables 4.2.6.8 and 6.1.1.4'

loop_
_geom_angle_atom_site_label_1
_geom_angle_atom_site_label_2
_geom_angle_atom_site_label_3
_geom_angle
_geom_angle_site_symmetry_1
_geom_angle_site_symmetry_3
_geom_angle_publ_flag
N11 C111 S111 128.9(12) . . ?
N11 C111 S112 112.1(11) . . ?
S111 C111 S112 118.9(8) . . ?
C112 C113 N11 112.5(15) . . ?
C112 C113 C114 127.8(15) . . ?
N11 C113 C114 119.7(14) . . ?
C113 C112 S112 111.7(13) . . ?
C113 C112 H112 124.1 . . ?
S112 C112 H112 124.1 . . ?
C113 C114 H11A 109.5 . . ?
C113 C114 H11B 109.5 . . ?
H11A C114 H11B 109.5 . . ?
C113 C114 H11C 109.5 . . ?
H11A C114 H11C 109.5 . . ?
H11B C114 H11C 109.5 . . ?
N12 C121 S122 113.7(14) . . ?
N12 C121 S121 127.9(13) . . ?
S122 C121 S121 118.2(13) . . ?
C122 C123 N12 114.0(19) . . ?
C122 C123 C124 124.6(18) . . ?
N12 C123 C124 121.4(17) . . ?
C123 C122 S122 110.9(15) . . ?
C123 C122 H122 124.5 . . ?
S122 C122 H122 124.5 . . ?
C123 C124 H12A 109.5 . . ?
C123 C124 H12B 109.5 . . ?
H12A C124 H12B 109.5 . . ?
C123 C124 H12C 109.5 . . ?
H12A C124 H12C 109.5 . . ?
H12B C124 H12C 109.5 . . ?
N13 C131 S131 129.6(12) . . ?
N13 C131 S132 111.1(11) . . ?
S131 C131 S132 119.2(9) . . ?
C132 C133 N13 111.2(15) . . ?
C132 C133 C134 127.6(16) . . ?
N13 C133 C134 121.2(16) . . ?
C133 C132 S132 111.3(13) . . ?
C133 C132 H132 124.3 . . ?
S132 C132 H132 124.3 . . ?
C133 C134 H13A 109.5 . . ?
C133 C134 H13B 109.5 . . ?
H13A C134 H13B 109.5 . . ?
C133 C134 H13C 109.5 . . ?
H13A C134 H13C 109.5 . . ?
H13B C134 H13C 109.5 . . ?
N14 C141 S141 128.8(12) . . ?
N14 C141 S142 112.8(11) . . ?
S141 C141 S142 118.4(10) . . ?
C142 C143 N14 112.0(19) . . ?
C142 C143 C144 126.3(18) . . ?
N14 C143 C144 121.6(17) . . ?
C143 C142 S142 111.3(15) . . ?
C143 C142 H142 124.3 . . ?
S142 C142 H142 124.3 . . ?
C143 C144 H14A 109.5 . . ?
C143 C144 H14B 109.5 . . ?
H14A C144 H14B 109.5 . . ?
C143 C144 H14C 109.5 . . ?
H14A C144 H14C 109.5 . . ?
H14B C144 H14C 109.5 . . ?
N21 C211 S212 113.4(13) . . ?
N21 C211 S211 127.5(13) . . ?
S212 C211 S211 119.0(10) . . ?
C212 C213 N21 110.5(15) . . ?
C212 C213 C214 129.0(19) . . ?
N21 C213 C214 120.4(18) . . ?
C213 C212 S212 114.5(15) . . ?
C213 C212 H212 122.8 . . ?
S212 C212 H212 122.8 . . ?
C213 C214 H21A 109.5 . . ?
C213 C214 H21B 109.5 . . ?
H21A C214 H21B 109.5 . . ?
C213 C214 H21C 109.5 . . ?
H21A C214 H21C 109.5 . . ?
H21B C214 H21C 109.5 . . ?
N24 C241 S241 130.7(13) . . ?
N24 C241 S242 112.8(13) . . ?
S241 C241 S242 116.5(11) . . ?
C242 C243 N24 114(2) . . ?
C242 C243 C244 128.5(19) . . ?
N24 C243 C244 117.5(18) . . ?
C243 C242 S242 111.9(16) . . ?
C243 C242 H242 124.0 . . ?
S242 C242 H242 124.0 . . ?
C243 C244 H24A 109.5 . . ?
C243 C244 H24B 109.5 . . ?
H24A C244 H24B 109.5 . . ?
C243 C244 H24C 109.5 . . ?
H24A C244 H24C 109.5 . . ?
H24B C244 H24C 109.5 . . ?
N23 C231 S231 131.6(13) . . ?
N23 C231 S232 110.8(12) . . ?
S231 C231 S232 117.7(9) . . ?
C233 C232 S232 114.4(14) . . ?
C233 C232 H232 122.8 . . ?
S232 C232 H232 122.8 . . ?
C232 C233 N23 109.8(16) . . ?
C232 C233 C234 128.7(18) . . ?
N23 C233 C234 121.4(16) . . ?
C233 C234 H23A 109.5 . . ?
C233 C234 H23B 109.5 . . ?
H23A C234 H23B 109.5 . . ?
C233 C234 H23C 109.5 . . ?
H23A C234 H23C 109.5 . . ?
H23B C234 H23C 109.5 . . ?
N22 C221 S222 111.7(11) . . ?
N22 C221 S221 128.0(13) . . ?
S222 C221 S221 120.2(10) . . ?
C223 C222 S222 112.1(16) . . ?
C223 C222 H222 123.9 . . ?
S222 C222 H222 123.9 . . ?
N22 C223 C222 113.4(17) . . ?
N22 C223 C224 122.0(16) . . ?
C222 C223 C224 124.6(18) . . ?
C223 C224 H22A 109.5 . . ?
C223 C224 H22B 109.5 . . ?
H22A C224 H22B 109.5 . . ?
C223 C224 H22C 109.5 . . ?
H22A C224 H22C 109.5 . . ?
H22B C224 H22C 109.5 . . ?
N12 Au11 S111 168.8(4) . . ?
N12 Au11 Au12 85.2(4) . . ?
S111 Au11 Au12 100.60(14) . . ?
N12 Au11 Au14 105.9(4) . . ?
S111 Au11 Au14 84.18(11) . . ?
Au12 Au11 Au14 86.42(2) . . ?
N13 Au12 S121 167.6(4) . . ?
N13 Au12 Au11 105.9(4) . . ?
S121 Au12 Au11 84.57(12) . . ?
N13 Au12 Au13 84.2(4) . . ?
S121 Au12 Au13 103.14(13) . . ?
Au11 Au12 Au13 87.19(2) . . ?
N14 Au13 S131 170.4(4) . . ?
N14 Au13 Au14 83.6(4) . . ?
S131 Au13 Au14 102.09(12) . . ?
N14 Au13 Au12 105.8(4) . . ?
S131 Au13 Au12 82.60(10) . . ?
Au14 Au13 Au12 84.68(2) . . ?
N11 Au14 S141 166.2(4) . . ?
N11 Au14 Au13 106.9(4) . . ?
S141 Au14 Au13 85.19(12) . . ?
N11 Au14 Au11 85.0(3) . . ?
S141 Au14 Au11 102.22(12) . . ?
Au13 Au14 Au11 88.27(2) . . ?
N22 Au21 S211 173.1(4) . . ?
N22 Au21 Au22 86.0(4) . . ?
S211 Au21 Au22 98.66(13) . . ?
N22 Au21 Au24 101.9(3) . . ?
S211 Au21 Au24 83.80(13) . . ?
Au22 Au21 Au24 84.10(2) . . ?
N21 Au24 S241 169.4(4) . . ?
N21 Au24 Au23 102.4(3) . . ?
S241 Au24 Au23 86.00(13) . . ?
N21 Au24 Au21 84.1(4) . . ?
S241 Au24 Au21 102.55(14) . . ?
Au23 Au24 Au21 89.24(2) . . ?
N24 Au23 S231 168.0(4) . . ?
N24 Au23 Au24 84.9(4) . . ?
S231 Au23 Au24 101.62(13) . . ?
N24 Au23 Au22 105.4(3) . . ?
S231 Au23 Au22 85.30(12) . . ?
Au24 Au23 Au22 85.66(2) . . ?
N23 Au22 S221 164.9(4) . . ?
N23 Au22 Au21 109.2(3) . . ?
S221 Au22 Au21 84.57(12) . . ?
N23 Au22 Au23 85.2(4) . . ?
S221 Au22 Au23 101.26(15) . . ?
Au21 Au22 Au23 90.28(2) . . ?
C111 N11 C113 113.4(13) . . ?
C111 N11 Au14 124.4(11) . . ?
C113 N11 Au14 121.3(10) . . ?
C131 N13 C133 115.1(13) . . ?
C131 N13 Au12 123.8(10) . . ?
C133 N13 Au12 120.7(11) . . ?
C141 N14 C143 113.4(14) . . ?
C141 N14 Au13 125.7(10) . . ?
C143 N14 Au13 120.8(12) . . ?
C211 N21 C213 110.6(14) . . ?
C211 N21 Au24 126.8(11) . . ?
C213 N21 Au24 122.7(11) . . ?
C241 N24 C243 111.9(15) . . ?
C241 N24 Au23 124.3(11) . . ?
C243 N24 Au23 123.3(13) . . ?
C231 N23 C233 115.6(14) . . ?
C231 N23 Au22 123.4(11) . . ?
C233 N23 Au22 119.8(11) . . ?
C223 N22 C221 112.2(14) . . ?
C223 N22 Au21 124.0(12) . . ?
C221 N22 Au21 123.6(11) . . ?
C121 N12 C123 111.8(14) . . ?
C121 N12 Au11 124.1(12) . . ?
C123 N12 Au11 124.0(12) . . ?
C111 S111 Au11 109.4(5) . . ?
C112 S112 C111 90.3(8) . . ?
C121 S121 Au12 107.4(6) . . ?
C121 S122 C122 89.5(10) . . ?
C131 S131 Au13 109.5(5) . . ?
C132 S132 C131 91.2(8) . . ?
C141 S141 Au14 107.5(6) . . ?
C142 S142 C141 90.4(9) . . ?
C211 S211 Au21 108.6(6) . . ?
C212 S212 C211 90.9(9) . . ?
C241 S241 Au24 106.8(6) . . ?
C242 S242 C241 89.3(9) . . ?
C231 S231 Au23 109.2(6) . . ?
C232 S232 C231 89.4(8) . . ?
C221 S221 Au22 108.1(6) . . ?
C222 S222 C221 90.5(10) . . ?

loop_
_geom_bond_atom_site_label_1
_geom_bond_atom_site_label_2
_geom_bond_distance
_geom_bond_site_symmetry_2
_geom_bond_publ_flag
C111 N11 1.305(18) . ?
C111 S111 1.721(16) . ?
C111 S112 1.734(15) . ?
C113 C112 1.35(2) . ?
C113 N11 1.402(19) . ?
C113 C114 1.48(2) . ?
C112 S112 1.704(19) . ?
C112 H112 0.9500 . ?
C114 H11A 0.9800 . ?
C114 H11B 0.9800 . ?
C114 H11C 0.9800 . ?
C121 N12 1.32(2) . ?
C121 S122 1.693(17) . ?
C121 S121 1.75(2) . ?
C123 C122 1.33(3) . ?
C123 N12 1.37(2) . ?
C123 C124 1.49(3) . ?
C122 S122 1.72(2) . ?
C122 H122 0.9500 . ?
C124 H12A 0.9800 . ?
C124 H12B 0.9800 . ?
C124 H12C 0.9800 . ?
C131 N13 1.33(2) . ?
C131 S131 1.708(16) . ?
C131 S132 1.722(15) . ?
C133 C132 1.38(2) . ?
C133 N13 1.39(2) . ?
C133 C134 1.49(3) . ?
C132 S132 1.713(19) . ?
C132 H132 0.9500 . ?
C134 H13A 0.9800 . ?
C134 H13B 0.9800 . ?
C134 H13C 0.9800 . ?
C141 N14 1.32(2) . ?
C141 S141 1.710(15) . ?
C141 S142 1.720(16) . ?
C143 C142 1.37(3) . ?
C143 N14 1.40(2) . ?
C143 C144 1.49(3) . ?
C142 S142 1.72(3) . ?
C142 H142 0.9500 . ?
C144 H14A 0.9800 . ?
C144 H14B 0.9800 . ?
C144 H14C 0.9800 . ?
C211 N21 1.34(2) . ?
C211 S212 1.708(18) . ?
C211 S211 1.725(17) . ?
C213 C212 1.37(3) . ?
C213 N21 1.43(2) . ?
C213 C214 1.50(3) . ?
C212 S212 1.63(2) . ?
C212 H212 0.9500 . ?
C214 H21A 0.9800 . ?
C214 H21B 0.9800 . ?
C214 H21C 0.9800 . ?
C241 N24 1.33(2) . ?
C241 S241 1.710(19) . ?
C241 S242 1.744(17) . ?
C243 C242 1.33(3) . ?
C243 N24 1.41(2) . ?
C243 C244 1.57(3) . ?
C242 S242 1.74(2) . ?
C242 H242 0.9500 . ?
C244 H24A 0.9800 . ?
C244 H24B 0.9800 . ?
C244 H24C 0.9800 . ?
C231 N23 1.30(2) . ?
C231 S231 1.696(17) . ?
C231 S232 1.753(17) . ?
C232 C233 1.33(2) . ?
C232 S232 1.71(2) . ?
C232 H232 0.9500 . ?
C233 N23 1.42(2) . ?
C233 C234 1.46(2) . ?
C234 H23A 0.9800 . ?
C234 H23B 0.9800 . ?
C234 H23C 0.9800 . ?
C221 N22 1.37(2) . ?
C221 S222 1.709(17) . ?
C221 S221 1.730(16) . ?
C222 C223 1.36(3) . ?
C222 S222 1.69(2) . ?
C222 H222 0.9500 . ?
C223 N22 1.36(2) . ?
C223 C224 1.44(2) . ?
C224 H22A 0.9800 . ?
C224 H22B 0.9800 . ?
C224 H22C 0.9800 . ?
Au11 N12 2.071(13) . ?
Au11 S111 2.260(4) . ?
Au11 Au12 2.9899(9) . ?
Au11 Au14 3.0175(8) . ?
Au12 N13 2.067(12) . ?
Au12 S121 2.257(4) . ?
Au12 Au13 3.0962(8) . ?
Au13 N14 2.061(12) . ?
Au13 S131 2.258(4) . ?
Au13 Au14 3.0103(9) . ?
Au14 N11 2.067(12) . ?
Au14 S141 2.258(4) . ?
Au21 N22 2.046(13) . ?
Au21 S211 2.250(5) . ?
Au21 Au22 3.0011(9) . ?
Au21 Au24 3.0796(9) . ?
Au24 N21 2.028(13) . ?
Au24 S241 2.264(5) . ?
Au24 Au23 2.9838(9) . ?
Au23 N24 2.039(13) . ?
Au23 S231 2.264(5) . ?
Au23 Au22 3.0080(9) . ?
Au22 N23 2.083(12) . ?
Au22 S221 2.259(5) . ?

loop_
_geom_torsion_atom_site_label_1
_geom_torsion_atom_site_label_2
_geom_torsion_atom_site_label_3
_geom_torsion_atom_site_label_4
_geom_torsion
_geom_torsion_site_symmetry_1
_geom_torsion_site_symmetry_2
_geom_torsion_site_symmetry_3
_geom_torsion_site_symmetry_4
_geom_torsion_publ_flag
Au11 Au14 N11 C111 -22.1(12) . . . . ?
Au14 Au11 S111 C111 -22.6(6) . . . . ?
Au11 Au14 N11 S111 -17.8(3) . . . . ?
Au12 Au11 N12 C121 19.7(12) . . . . ?
Au11 Au12 S121 C121 27.9(6) . . . . ?
Au12 Au11 N12 S121 19.6(3) . . . . ?
Au13 Au12 N13 C131 -21.1(13) . . . . ?
Au12 Au13 S131 C131 -26.7(6) . . . . ?
Au13 Au12 N13 S131 -19.3(3) . . . . ?
Au14 Au13 N14 C141 20.7(13) . . . . ?
Au13 Au14 S141 C141 25.1(6) . . . . ?
Au14 Au13 N14 S141 18.6(3) . . . . ?
Au21 Au24 N21 C211 -14.9(12) . . . . ?
Au24 Au21 S211 C211 -26.2(6) . . . . ?
Au21 Au24 N21 S211 -17.2(3) . . . . ?
Au22 Au21 N22 C221 18.6(12) . . . . ?
Au21 Au22 S221 C221 26.4(6) . . . . ?
Au22 Au21 N22 S221 18.5(3) . . . . ?
Au23 Au22 N23 C231 -19.6(12) . . . . ?
Au22 Au23 S231 C231 -17.2(6) . . . . ?
Au23 Au22 N23 S231 -14.6(3) . . . . ?
Au24 Au23 N24 C241 20.7(11) . . . . ?
Au23 Au24 S241 C241 21.4(6) . . . . ?
Au24 Au23 N24 S241 17.1(3) . . . . ?
